data_7227732
loop_
_publ_author_name
'Jiang, Lin'
'Liu, Bin'
'Zhao, Hao-Wen'
'Tian, Jin-Lei'
'Liu, Xin'
'Yan, Shi-Ping'

_publ_section_title
;
 Compartmental ligand approach for constructing 3d--4f heterometallic
 [CuII5LnIII2] clusters: synthesis and magnetostructural properties
;
_journal_issue 13
_journal_name_full CrystEngComm
_journal_page_first 1816
_journal_paper_doi 10.1039/C6CE02519F
_journal_volume 19
_journal_year 2017
_chemical_formula_moiety 'C46 H62 Cu5 Ho2 N4 O22, 2(N O3), 4(C2 H3 N)'
_chemical_formula_sum 'C54 H74 Cu5 Ho2 N10 O28'
_chemical_formula_weight 1958.79
_chemical_name_systematic
;
 ? 
;
_space_group_crystal_system monoclinic
_space_group_IT_number 14
_space_group_name_Hall '-P 2ybc'
_space_group_name_H-M_alt 'P 1 21/c 1'
_symmetry_space_group_name_Hall '-P 2ybc'
_symmetry_space_group_name_H-M 'P 1 21/c 1'
_atom_sites_solution_hydrogens geom
_atom_sites_solution_primary direct
_atom_sites_solution_secondary difmap
_audit_creation_date 2016-06-17
_audit_creation_method
;
Olex2 1.2
(compiled 2016.02.19 svn.r3266 for OlexSys, GUI svn.r5155)
;
_audit_update_record
;
2017-02-14 deposited with the CCDC.
2017-02-24 downloaded from the CCDC.
;
_cell_angle_alpha 90.00
_cell_angle_beta 92.036(6)
_cell_angle_gamma 90.00
_cell_formula_units_Z 2
_cell_length_a 13.510(5)
_cell_length_b 14.382(5)
_cell_length_c 18.388(7)
_cell_measurement_reflns_used 6734
_cell_measurement_temperature 296(2)
_cell_measurement_theta_max 25.735
_cell_measurement_theta_min 2.373
_cell_volume 3571(2)
_computing_cell_refinement 'SAINT v8.27A (Bruker, 2012)'
_computing_data_reduction 'SAINT v8.27A (Bruker, 2012)'
_computing_molecular_graphics 'Olex2 (Dolomanov et al., 2009)'
_computing_publication_material 'Olex2 (Dolomanov et al., 2009)'
_computing_structure_refinement 'XL (Sheldrick, 2008)'
_computing_structure_solution 'XS (Sheldrick, 2008)'
_diffrn_ambient_temperature 296.15
_diffrn_measured_fraction_theta_full 0.996
_diffrn_measured_fraction_theta_max 0.996
_diffrn_measurement_device_type 'Bruker APEX-II CCD'
_diffrn_measurement_method '\f and \w scans'
_diffrn_radiation_monochromator graphite
_diffrn_radiation_type MoK\a
_diffrn_radiation_wavelength 0.71073
_diffrn_reflns_av_R_equivalents 0.0682
_diffrn_reflns_av_unetI/netI 0.0536
_diffrn_reflns_limit_h_max 16
_diffrn_reflns_limit_h_min -16
_diffrn_reflns_limit_k_max 17
_diffrn_reflns_limit_k_min -17
_diffrn_reflns_limit_l_max 21
_diffrn_reflns_limit_l_min -21
_diffrn_reflns_number 27016
_diffrn_reflns_theta_full 25.01
_diffrn_reflns_theta_max 25.01
_diffrn_reflns_theta_min 1.51
_diffrn_source 'fine-focus sealed tube'
_diffrn_standards_number 0
_exptl_absorpt_coefficient_mu 3.735
_exptl_absorpt_correction_type none
_exptl_crystal_density_diffrn 1.822
_exptl_crystal_density_method 'not measured'
_exptl_crystal_description block
_exptl_crystal_F_000 1942
_refine_diff_density_max 1.992
_refine_diff_density_min -0.813
_refine_diff_density_rms 0.142
_refine_ls_extinction_method none
_refine_ls_goodness_of_fit_ref 1.056
_refine_ls_hydrogen_treatment mixed
_refine_ls_matrix_type full
_refine_ls_number_parameters 462
_refine_ls_number_reflns 6260
_refine_ls_number_restraints 0
_refine_ls_restrained_S_all 1.056
_refine_ls_R_factor_all 0.0585
_refine_ls_R_factor_gt 0.0379
_refine_ls_shift/su_max 0.001
_refine_ls_shift/su_mean 0.000
_refine_ls_structure_factor_coef Fsqd
_refine_ls_weighting_details 'calc w=1/[\s^2^(Fo^2^)+(0.0505P)^2^+0.0000P] where P=(Fo^2^+2Fc^2^)/3'
_refine_ls_weighting_scheme calc
_refine_ls_wR_factor_gt 0.0856
_refine_ls_wR_factor_ref 0.0964
_reflns_number_gt 4851
_reflns_number_total 6260
_reflns_threshold_expression >2sigma(I)
_cod_data_source_file c6ce02519f2.cif
_cod_data_source_block jl_2
_cod_depositor_comments 'Adding full bibliography for 7227732--7227739.cif.'
_cod_database_code 7227732
_olex2_refinement_description
;
1. Fixed Uiso
 At 1.2 times of:
  All C(H) groups, All C(H,H) groups, All N(H) groups
 At 1.5 times of:
  All C(H,H,H) groups
2.a Ternary CH refined with riding coordinates:
 N2(H2), N1(H1), C10(H10)
2.b Secondary CH2 refined with riding coordinates:
 C9(H9A,H9B), C8(H8A,H8B), C11(H11A,H11B), C12(H12A,H12B)
2.c Aromatic/amide H refined with riding coordinates:
 C15(H15), C5(H5), C4(H4), C6(H6A), C16(H16), C14(H14)
2.d Idealised Me refined as rotating group:
 C1(H1A,H1B,H1C), C21(H21A,H21B,H21C), C23(H23A,H23B,H23C), C19(H19A,H19B,
 H19C), C24(H24A,H24B,H24C), C26(H26A,H26B,H26C)
;
_olex2_submission_special_instructions 'No special instructions were received'

loop_
_space_group_symop_id
_space_group_symop_operation_xyz
1 'x, y, z'
2 '-x, y+1/2, -z+1/2'
3 '-x, -y, -z'
4 'x, -y-1/2, z-1/2'

loop_
_atom_site_label
_atom_site_type_symbol
_atom_site_fract_x
_atom_site_fract_y
_atom_site_fract_z
_atom_site_U_iso_or_equiv
_atom_site_adp_type
_atom_site_occupancy
_atom_site_calc_flag
_atom_site_site_symmetry_order
_atom_site_refinement_flags_posn
_atom_site_refinement_flags_adp
_atom_site_refinement_flags_occupancy
Ho1 Ho 0.325854(18) 0.860317(18) 0.063453(14) 0.02574(10) Uani 1 d 1 . . .
Cu3 Cu 0.5000 1.0000 0.0000 0.0246(2) Uani 1 d 2 S T P
Cu2 Cu 0.36700(5) 1.06014(5) 0.14925(4) 0.02634(17) Uani 1 d 1 . . .
Cu1 Cu 0.49209(5) 0.79164(5) -0.05635(4) 0.02658(17) Uani 1 d 1 . . .
C15 C -0.0011(5) 0.9431(6) 0.2386(4) 0.058(2) Uani 1 d 1 . . .
H15 H -0.0656 0.9420 0.2545 0.070 Uiso 1 calc 1 R . .
O6 O 0.4130(3) 0.9032(3) -0.0396(2) 0.0252(9) Uani 1 d 1 . . .
O7 O 0.4514(3) 0.9691(3) 0.0975(2) 0.0258(8) Uani 1 d 1 . . .
O3 O 0.4560(3) 1.1679(3) 0.1491(2) 0.0272(8) Uani 1 d 1 . . .
N2 N 0.2819(3) 1.1384(3) 0.2124(2) 0.0288(11) Uani 1 d 1 . . .
H2 H 0.2341 1.1651 0.1832 0.035 Uiso 1 calc 1 R . .
O4 O 0.2855(3) 0.9469(3) 0.1654(2) 0.0292(9) Uani 1 d 1 . . .
O2 O 0.4686(3) 0.7712(3) 0.0480(2) 0.0297(9) Uani 1 d 1 . . .
O8 O 0.3602(3) 0.7003(3) -0.0963(2) 0.0433(11) Uani 1 d 1 . . .
O5 O 0.1612(3) 0.8175(3) 0.1155(2) 0.0439(11) Uani 1 d 1 . . .
N1 N 0.5745(3) 0.6773(3) -0.0658(3) 0.0300(11) Uani 1 d 1 . . .
H1 H 0.5331 0.6306 -0.0806 0.036 Uiso 1 calc 1 R . .
C10 C 0.4131(4) 1.2467(4) 0.1831(3) 0.0309(13) Uani 1 d 1 . . .
H10 H 0.4663 1.2845 0.2055 0.037 Uiso 1 calc 1 R . .
O9 O 0.2583(3) 0.7511(3) -0.0124(2) 0.0436(11) Uani 1 d 1 . . .
O11 O 0.2246(3) 0.9726(3) 0.0104(2) 0.0464(11) Uani 1 d 1 . . .
O12 O 0.3022(4) 0.9603(4) -0.1596(3) 0.0573(13) Uani 1 d 1 . . .
C17 C 0.1244(4) 0.8806(5) 0.1654(3) 0.0367(15) Uani 1 d 1 . . .
O1 O 0.3591(3) 0.7392(3) 0.1592(2) 0.0413(11) Uani 1 d 1 . . .
O14 O 0.2505(4) 1.0568(4) -0.2418(3) 0.0774(18) Uani 1 d 1 . . .
C18 C 0.1919(4) 0.9490(4) 0.1895(3) 0.0296(13) Uani 1 d 1 . . .
N3 N 0.3129(4) 1.0349(4) -0.1943(3) 0.0476(14) Uani 1 d 1 . . .
C9 C 0.6425(4) 0.6950(4) -0.1258(3) 0.0369(15) Uani 1 d 1 . . .
H9A H 0.6635 0.6367 -0.1467 0.044 Uiso 1 calc 1 R . .
H9B H 0.7008 0.7281 -0.1075 0.044 Uiso 1 calc 1 R . .
C20 C 0.2795(4) 0.7011(4) -0.0672(3) 0.0371(15) Uani 1 d 1 . . .
C8 C 0.6258(5) 0.6464(4) 0.0028(4) 0.0419(16) Uani 1 d 1 . . .
H8A H 0.6700 0.6952 0.0204 0.050 Uiso 1 calc 1 R . .
H8B H 0.6656 0.5920 -0.0071 0.050 Uiso 1 calc 1 R . .
C1 C 0.3177(5) 0.7337(6) 0.2307(4) 0.060(2) Uani 1 d 1 . . .
H1A H 0.2856 0.7913 0.2416 0.090 Uiso 1 calc 1 GR . .
H1B H 0.3698 0.7220 0.2664 0.090 Uiso 1 calc 1 GR . .
H1C H 0.2703 0.6840 0.2315 0.090 Uiso 1 calc 1 GR . .
C7 C 0.5543(4) 0.6232(4) 0.0605(3) 0.0345(14) Uani 1 d 1 . . .
C11 C 0.3453(4) 1.2134(4) 0.2429(3) 0.0353(14) Uani 1 d 1 . . .
H11A H 0.3847 1.1905 0.2842 0.042 Uiso 1 calc 1 R . .
H11B H 0.3048 1.2645 0.2592 0.042 Uiso 1 calc 1 R . .
C2 C 0.4830(4) 0.6891(4) 0.0813(3) 0.0298(13) Uani 1 d 1 . . .
O13 O 0.3880(4) 1.0825(4) -0.1836(3) 0.0751(17) Uani 1 d 1 . . .
C13 C 0.1607(4) 1.0148(5) 0.2403(3) 0.0378(15) Uani 1 d 1 . . .
O10 O 0.3118(4) 1.1001(4) 0.0336(3) 0.0756(18) Uani 1 d 1 . . .
C5 C 0.5053(5) 0.5204(4) 0.1573(4) 0.0469(17) Uani 1 d 1 . . .
H5 H 0.5121 0.4642 0.1820 0.056 Uiso 1 calc 1 R . .
C4 C 0.4370(5) 0.5862(4) 0.1793(4) 0.0454(17) Uani 1 d 1 . . .
H4 H 0.3992 0.5747 0.2197 0.055 Uiso 1 calc 1 R . .
C12 C 0.2318(5) 1.0861(5) 0.2703(3) 0.0399(15) Uani 1 d 1 . . .
H12A H 0.1964 1.1295 0.3002 0.048 Uiso 1 calc 1 R . .
H12B H 0.2815 1.0554 0.3012 0.048 Uiso 1 calc 1 R . .
C6 C 0.5627(5) 0.5396(4) 0.0986(3) 0.0378(15) Uani 1 d 1 . . .
H6A H 0.6083 0.4955 0.0840 0.045 Uiso 1 calc 1 R . .
C16 C 0.0287(5) 0.8763(5) 0.1901(4) 0.0503(19) Uani 1 d 1 . . .
H16 H -0.0145 0.8296 0.1743 0.060 Uiso 1 calc 1 R . .
C14 C 0.0631(5) 1.0117(5) 0.2642(4) 0.0492(18) Uani 1 d 1 . . .
H14 H 0.0416 1.0557 0.2972 0.059 Uiso 1 calc 1 R . .
C21 C 0.1953(6) 0.6394(6) -0.0969(5) 0.079(3) Uani 1 d 1 . . .
H21A H 0.1881 0.6473 -0.1487 0.118 Uiso 1 calc 1 GR . .
H21B H 0.1347 0.6567 -0.0747 0.118 Uiso 1 calc 1 GR . .
H21C H 0.2101 0.5755 -0.0860 0.118 Uiso 1 calc 1 GR . .
C23 C 0.1730(7) 1.1135(6) -0.0471(5) 0.083(3) Uani 1 d 1 . . .
H23A H 0.1983 1.1142 -0.0952 0.125 Uiso 1 calc 1 GR . .
H23B H 0.1674 1.1761 -0.0296 0.125 Uiso 1 calc 1 GR . .
H23C H 0.1089 1.0845 -0.0483 0.125 Uiso 1 calc 1 GR . .
C19 C 0.1022(7) 0.7369(6) 0.0986(5) 0.091(3) Uani 1 d 1 . . .
H19A H 0.0413 0.7556 0.0744 0.137 Uiso 1 calc 1 GR . .
H19B H 0.0879 0.7047 0.1428 0.137 Uiso 1 calc 1 GR . .
H19C H 0.1378 0.6963 0.0674 0.137 Uiso 1 calc 1 GR . .
C24 C 0.0674(10) 0.8777(9) -0.1081(10) 0.196(10) Uani 1 d 1 . . .
H24A H 0.0835 0.9149 -0.1494 0.293 Uiso 1 calc 1 GR . .
H24B H 0.1222 0.8377 -0.0953 0.293 Uiso 1 calc 1 GR . .
H24C H 0.0541 0.9176 -0.0677 0.293 Uiso 1 calc 1 GR . .
C3 C 0.4252(5) 0.6676(4) 0.1416(3) 0.0348(14) Uani 1 d 1 . . .
C22 C 0.2424(6) 1.0597(5) 0.0029(4) 0.0490(18) Uani 1 d 1 . . .
C26 C 0.1167(11) 0.4537(10) 0.0846(7) 0.141(5) Uani 1 d 1 . . .
H26A H 0.1760 0.4905 0.0879 0.211 Uiso 1 calc 1 GR . .
H26B H 0.1220 0.4032 0.1186 0.211 Uiso 1 calc 1 GR . .
H26C H 0.0609 0.4918 0.0957 0.211 Uiso 1 calc 1 GR . .
N5 N 0.0951(9) 0.3892(9) -0.0461(6) 0.130(4) Uani 1 d 1 . . .
C27 C 0.1036(8) 0.4171(8) 0.0115(8) 0.092(3) Uani 1 d 1 . . .
C25 C -0.0192(9) 0.8220(8) -0.1259(7) 0.107(4) Uani 1 d 1 . . .
N4 N -0.0876(7) 0.7794(7) -0.1370(6) 0.118(4) Uani 1 d 1 . . .
H6 H 0.398(7) 0.919(7) -0.073(5) 0.09(4) Uiso 1 d 1 . . .
H7 H 0.516(6) 0.964(6) 0.115(5) 0.09(3) Uiso 1 d 1 . . .

loop_
_atom_site_aniso_label
_atom_site_aniso_U_11
_atom_site_aniso_U_22
_atom_site_aniso_U_33
_atom_site_aniso_U_23
_atom_site_aniso_U_13
_atom_site_aniso_U_12
Ho1 0.02899(15) 0.02587(16) 0.02260(15) -0.00057(11) 0.00412(10) -0.00348(11)
Cu3 0.0314(5) 0.0230(5) 0.0198(5) 0.0003(4) 0.0046(4) -0.0039(4)
Cu2 0.0309(4) 0.0257(4) 0.0228(4) -0.0019(3) 0.0063(3) -0.0006(3)
Cu1 0.0346(4) 0.0225(4) 0.0230(4) 0.0004(3) 0.0052(3) 0.0026(3)
C15 0.033(4) 0.088(6) 0.055(5) 0.001(4) 0.016(3) -0.002(4)
O6 0.030(2) 0.023(2) 0.023(2) 0.0059(18) 0.0035(17) 0.0025(16)
O7 0.030(2) 0.025(2) 0.023(2) -0.0013(16) 0.0039(16) -0.0022(16)
O3 0.032(2) 0.025(2) 0.025(2) 0.0012(17) 0.0071(16) 0.0013(16)
N2 0.033(3) 0.030(3) 0.023(3) 0.003(2) 0.0047(19) 0.001(2)
O4 0.028(2) 0.036(2) 0.024(2) -0.0028(17) 0.0060(16) -0.0013(17)
O2 0.041(2) 0.024(2) 0.024(2) 0.0037(17) 0.0017(17) -0.0003(17)
O8 0.046(3) 0.044(3) 0.040(3) -0.013(2) 0.008(2) -0.011(2)
O5 0.043(2) 0.046(3) 0.043(3) -0.010(2) 0.009(2) -0.018(2)
N1 0.036(3) 0.024(3) 0.030(3) 0.000(2) 0.003(2) -0.001(2)
C10 0.038(3) 0.025(3) 0.029(3) -0.005(3) 0.003(3) -0.004(2)
O9 0.042(2) 0.047(3) 0.042(3) -0.015(2) 0.007(2) -0.013(2)
O11 0.046(3) 0.055(3) 0.039(3) 0.003(2) 0.000(2) 0.012(2)
O12 0.069(3) 0.057(3) 0.046(3) 0.015(3) -0.007(2) -0.006(3)
C17 0.030(3) 0.050(4) 0.030(3) 0.003(3) 0.004(3) -0.004(3)
O1 0.057(3) 0.041(3) 0.026(2) 0.010(2) 0.011(2) 0.006(2)
O14 0.049(3) 0.106(5) 0.076(4) 0.042(4) -0.018(3) 0.004(3)
C18 0.026(3) 0.040(4) 0.023(3) 0.006(3) 0.004(2) 0.003(2)
N3 0.048(3) 0.053(4) 0.042(4) 0.002(3) -0.002(3) 0.007(3)
C9 0.045(4) 0.027(3) 0.039(4) -0.003(3) 0.013(3) 0.006(3)
C20 0.037(3) 0.037(4) 0.037(4) -0.005(3) -0.001(3) -0.007(3)
C8 0.049(4) 0.038(4) 0.039(4) 0.010(3) 0.002(3) 0.011(3)
C1 0.066(5) 0.077(6) 0.038(4) 0.021(4) 0.017(4) 0.017(4)
C7 0.044(3) 0.032(4) 0.028(3) 0.001(3) -0.006(3) -0.002(3)
C11 0.039(3) 0.038(4) 0.030(3) -0.008(3) 0.007(3) 0.001(3)
C2 0.035(3) 0.027(3) 0.027(3) 0.001(3) -0.004(2) -0.005(2)
O13 0.067(4) 0.057(4) 0.099(5) 0.025(3) -0.029(3) -0.009(3)
C13 0.036(3) 0.046(4) 0.032(4) 0.006(3) 0.009(3) 0.001(3)
O10 0.096(4) 0.057(3) 0.070(4) 0.009(3) -0.045(3) -0.010(3)
C5 0.071(5) 0.024(3) 0.046(4) 0.010(3) -0.007(4) 0.002(3)
C4 0.069(5) 0.034(4) 0.034(4) 0.004(3) 0.003(3) -0.009(3)
C12 0.052(4) 0.042(4) 0.027(3) -0.003(3) 0.013(3) -0.001(3)
C6 0.055(4) 0.021(3) 0.036(4) -0.002(3) -0.008(3) 0.009(3)
C16 0.036(4) 0.073(5) 0.042(4) -0.007(4) 0.003(3) -0.010(3)
C14 0.039(4) 0.065(5) 0.045(4) -0.001(4) 0.017(3) 0.004(3)
C21 0.051(5) 0.099(7) 0.086(7) -0.056(6) 0.006(4) -0.017(4)
C23 0.111(8) 0.062(6) 0.074(6) -0.008(5) -0.035(6) 0.031(5)
C19 0.102(7) 0.082(7) 0.093(7) -0.038(6) 0.047(6) -0.058(6)
C24 0.148(13) 0.133(12) 0.30(2) 0.090(13) -0.136(14) -0.072(10)
C3 0.050(4) 0.024(3) 0.030(3) 0.006(3) -0.002(3) -0.004(3)
C22 0.073(5) 0.044(5) 0.030(4) -0.001(3) -0.009(3) 0.018(4)
C26 0.181(14) 0.150(13) 0.091(10) -0.018(9) 0.007(9) 0.070(10)
N5 0.132(9) 0.158(11) 0.099(9) 0.008(8) 0.003(7) -0.022(8)
C27 0.085(7) 0.090(8) 0.102(9) 0.025(8) 0.013(7) 0.008(6)
C25 0.102(9) 0.069(7) 0.147(11) 0.029(7) -0.044(8) 0.011(6)
N4 0.073(6) 0.105(8) 0.172(11) 0.027(7) -0.034(6) -0.008(5)

loop_
_atom_type_symbol
_atom_type_description
_atom_type_scat_dispersion_real
_atom_type_scat_dispersion_imag
_atom_type_scat_source
C C 0.0033 0.0016 'International Tables Vol C Tables 4.2.6.8 and 6.1.1.4'
H H 0.0000 0.0000 'International Tables Vol C Tables 4.2.6.8 and 6.1.1.4'
Cu Cu 0.3201 1.2651 'International Tables Vol C Tables 4.2.6.8 and 6.1.1.4'
Ho Ho -0.2175 4.6783 'International Tables Vol C Tables 4.2.6.8 and 6.1.1.4'
N N 0.0061 0.0033 'International Tables Vol C Tables 4.2.6.8 and 6.1.1.4'
O O 0.0106 0.0060 'International Tables Vol C Tables 4.2.6.8 and 6.1.1.4'

loop_
_geom_angle_atom_site_label_1
_geom_angle_atom_site_label_2
_geom_angle_atom_site_label_3
_geom_angle
_geom_angle_site_symmetry_1
_geom_angle_site_symmetry_3
Cu3 Ho1 Cu1 56.63(2) . .
Cu2 Ho1 Cu3 62.36(2) . .
Cu2 Ho1 Cu1 117.61(2) . .
O6 Ho1 Cu3 34.88(10) . .
O6 Ho1 Cu2 94.35(10) . .
O6 Ho1 Cu1 34.91(10) . .
O6 Ho1 O7 70.49(14) . .
O6 Ho1 O5 147.35(14) . .
O6 Ho1 O1 131.83(14) . .
O7 Ho1 Cu3 35.87(9) . .
O7 Ho1 Cu2 36.64(9) . .
O7 Ho1 Cu1 83.02(9) . .
O7 Ho1 O5 133.65(13) . .
O7 Ho1 O1 99.43(14) . .
O4 Ho1 Cu3 98.48(9) . .
O4 Ho1 Cu2 36.33(9) . .
O4 Ho1 Cu1 150.19(9) . .
O4 Ho1 O6 130.29(13) . .
O4 Ho1 O7 67.75(12) . .
O4 Ho1 O2 127.41(13) . .
O4 Ho1 O5 65.91(13) . .
O4 Ho1 O1 81.24(14) . .
O2 Ho1 Cu3 72.11(9) . .
O2 Ho1 Cu2 114.04(9) . .
O2 Ho1 Cu1 35.35(9) . .
O2 Ho1 O6 66.86(13) . .
O2 Ho1 O7 78.99(13) . .
O2 Ho1 O5 130.72(14) . .
O2 Ho1 O1 64.97(13) . .
O5 Ho1 Cu3 156.90(11) . .
O5 Ho1 Cu2 99.55(10) . .
O5 Ho1 Cu1 142.78(10) . .
O9 Ho1 Cu3 118.36(11) . .
O9 Ho1 Cu2 161.60(12) . .
O9 Ho1 Cu1 69.90(11) . .
O9 Ho1 O6 83.59(15) . .
O9 Ho1 O7 152.30(14) . .
O9 Ho1 O4 139.74(14) . .
O9 Ho1 O2 82.03(14) . .
O9 Ho1 O5 73.98(14) . .
O9 Ho1 O11 90.32(17) . .
O9 Ho1 O1 90.49(16) . .
O11 Ho1 Cu3 81.14(12) . .
O11 Ho1 Cu2 71.43(12) . .
O11 Ho1 Cu1 109.24(11) . .
O11 Ho1 O6 77.42(15) . .
O11 Ho1 O7 93.30(16) . .
O11 Ho1 O4 79.27(15) . .
O11 Ho1 O2 144.05(14) . .
O11 Ho1 O5 79.27(16) . .
O11 Ho1 O1 150.61(15) . .
O1 Ho1 Cu3 123.58(10) . .
O1 Ho1 Cu2 104.20(10) . .
O1 Ho1 Cu1 98.59(10) . .
O1 Ho1 O5 72.75(14) . .
Ho1 Cu3 Ho1 180.0 3_675 .
O6 Cu3 Ho1 43.63(12) . .
O6 Cu3 Ho1 43.63(12) 3_675 3_675
O6 Cu3 Ho1 136.37(12) 3_675 .
O6 Cu3 Ho1 136.37(12) . 3_675
O6 Cu3 O6 180.000(1) 3_675 .
O6 Cu3 O7 92.11(16) 3_675 .
O6 Cu3 O7 87.89(16) . .
O6 Cu3 O7 87.89(16) 3_675 3_675
O6 Cu3 O7 92.11(16) . 3_675
O7 Cu3 Ho1 135.39(11) 3_675 .
O7 Cu3 Ho1 135.39(11) . 3_675
O7 Cu3 Ho1 44.61(11) 3_675 3_675
O7 Cu3 Ho1 44.61(11) . .
O7 Cu3 O7 180.000(1) 3_675 .
O7 Cu2 Ho1 45.15(11) . .
O7 Cu2 N2 171.99(17) . .
O7 Cu2 O10 84.0(2) . .
O3 Cu2 Ho1 140.95(11) . .
O3 Cu2 O7 99.02(15) . .
O3 Cu2 N2 85.52(16) . .
O3 Cu2 O4 170.83(16) . .
O3 Cu2 O10 88.85(18) . .
N2 Cu2 Ho1 132.14(13) . .
N2 Cu2 O10 102.8(2) . .
O4 Cu2 Ho1 43.86(11) . .
O4 Cu2 O7 82.16(15) . .
O4 Cu2 N2 92.32(16) . .
O4 Cu2 O10 100.32(18) . .
O10 Cu2 Ho1 74.55(15) . .
O6 Cu1 Ho1 43.34(12) . .
O6 Cu1 O2 82.06(16) . .
O6 Cu1 O8 95.55(17) . .
O6 Cu1 N1 175.93(19) . .
O3 Cu1 Ho1 139.06(11) 3_675 .
O3 Cu1 O6 96.21(16) 3_675 .
O3 Cu1 O2 164.85(16) 3_675 .
O3 Cu1 O8 100.85(16) 3_675 .
O3 Cu1 N1 87.17(17) 3_675 .
O2 Cu1 Ho1 43.23(11) . .
O2 Cu1 O8 94.29(16) . .
O2 Cu1 N1 94.09(17) . .
O8 Cu1 Ho1 81.32(11) . .
N1 Cu1 Ho1 133.54(13) . .
N1 Cu1 O8 86.02(18) . .
C16 C15 C14 121.5(6) . .
Cu3 O6 Ho1 101.50(18) . .
Cu3 O6 Cu1 108.60(19) . .
Cu1 O6 Ho1 101.75(17) . .
Cu3 O7 Ho1 99.53(15) . .
Cu3 O7 Cu2 119.77(19) . .
Cu2 O7 Ho1 98.20(15) . .
Cu1 O3 Cu2 118.35(19) 3_675 .
C10 O3 Cu2 111.6(3) . .
C10 O3 Cu1 108.1(3) . 3_675
C11 N2 Cu2 107.0(3) . .
C11 N2 C12 111.8(4) . .
C12 N2 Cu2 114.5(4) . .
Cu2 O4 Ho1 99.80(15) . .
C18 O4 Ho1 121.5(3) . .
C18 O4 Cu2 123.9(3) . .
Cu1 O2 Ho1 101.42(15) . .
C2 O2 Ho1 122.2(3) . .
C2 O2 Cu1 123.2(3) . .
C20 O8 Cu1 122.8(4) . .
C17 O5 Ho1 115.4(3) . .
C17 O5 C19 117.4(5) . .
C19 O5 Ho1 127.2(4) . .
C9 N1 Cu1 106.6(3) . .
C9 N1 C8 113.6(5) . .
C8 N1 Cu1 114.7(4) . .
O3 C10 C9 109.3(5) . 3_675
O3 C10 C11 109.2(4) . .
C9 C10 C11 112.1(5) 3_675 .
C20 O9 Ho1 140.9(4) . .
C22 O11 Ho1 128.1(4) . .
O5 C17 C18 114.9(5) . .
C16 C17 O5 123.0(6) . .
C16 C17 C18 122.1(6) . .
C1 O1 Ho1 127.6(4) . .
C3 O1 Ho1 116.5(3) . .
C3 O1 C1 115.8(5) . .
O4 C18 C17 119.0(5) . .
O4 C18 C13 122.6(5) . .
C17 C18 C13 118.4(5) . .
O14 N3 O12 119.2(6) . .
O14 N3 O13 120.5(6) . .
O13 N3 O12 120.1(6) . .
N1 C9 C10 107.8(5) . 3_675
O8 C20 O9 125.0(5) . .
O8 C20 C21 119.9(6) . .
O9 C20 C21 115.0(6) . .
N1 C8 C7 112.1(5) . .
C2 C7 C8 120.4(5) . .
C6 C7 C8 120.3(6) . .
C6 C7 C2 119.1(6) . .
N2 C11 C10 108.1(5) . .
O2 C2 C7 123.8(5) . .
O2 C2 C3 118.4(5) . .
C3 C2 C7 117.8(5) . .
C18 C13 C12 120.2(5) . .
C18 C13 C14 119.6(6) . .
C14 C13 C12 120.2(6) . .
C22 O10 Cu2 121.7(5) . .
C6 C5 C4 119.3(6) . .
C3 C4 C5 120.1(6) . .
N2 C12 C13 112.6(5) . .
C5 C6 C7 121.8(6) . .
C15 C16 C17 118.5(6) . .
C15 C14 C13 119.9(7) . .
O1 C3 C2 113.1(5) . .
C4 C3 O1 125.0(6) . .
C4 C3 C2 121.8(6) . .
O11 C22 C23 116.9(7) . .
O10 C22 O11 123.9(6) . .
O10 C22 C23 119.2(7) . .
N5 C27 C26 178.6(15) . .
N4 C25 C24 177.2(18) . .

loop_
_geom_bond_atom_site_label_1
_geom_bond_atom_site_label_2
_geom_bond_distance
_geom_bond_site_symmetry_2
Ho1 Cu3 3.3358(8) .
Ho1 Cu2 3.3159(12) .
Ho1 Cu1 3.3503(10) .
Ho1 O6 2.349(4) .
Ho1 O7 2.375(4) .
Ho1 O4 2.332(4) .
Ho1 O2 2.341(4) .
Ho1 O5 2.529(4) .
Ho1 O9 2.270(4) .
Ho1 O11 2.310(4) .
Ho1 O1 2.505(4) .
Cu3 Ho1 3.3358(8) 3_675
Cu3 O6 1.947(4) 3_675
Cu3 O6 1.947(4) .
Cu3 O7 1.982(4) .
Cu3 O7 1.982(4) 3_675
Cu2 O7 1.999(4) .
Cu2 O3 1.962(4) .
Cu2 N2 2.008(4) .
Cu2 O4 1.994(4) .
Cu2 O10 2.301(5) .
Cu1 O6 1.958(4) .
Cu1 O3 1.956(4) 3_675
Cu1 O2 1.977(4) .
Cu1 O8 2.313(4) .
Cu1 N1 1.997(5) .
C15 C16 1.380(10) .
C15 C14 1.384(10) .
O3 Cu1 1.956(4) 3_675
O3 C10 1.427(7) .
N2 C11 1.477(7) .
N2 C12 1.486(7) .
O4 C18 1.354(6) .
O2 C2 1.342(7) .
O8 C20 1.230(7) .
O5 C17 1.395(8) .
O5 C19 1.435(8) .
N1 C9 1.482(7) .
N1 C8 1.485(8) .
C10 C9 1.524(8) 3_675
C10 C11 1.532(8) .
O9 C20 1.280(7) .
O11 C22 1.283(8) .
O12 N3 1.259(7) .
C17 C18 1.403(8) .
C17 C16 1.387(8) .
O1 C1 1.450(8) .
O1 C3 1.408(7) .
O14 N3 1.233(7) .
C18 C13 1.405(8) .
N3 O13 1.233(7) .
C9 C10 1.524(8) 3_675
C20 C21 1.528(9) .
C8 C7 1.497(9) .
C7 C2 1.414(8) .
C7 C6 1.394(8) .
C2 C3 1.413(8) .
C13 C12 1.497(9) .
C13 C14 1.406(8) .
O10 C22 1.224(9) .
C5 C4 1.391(9) .
C5 C6 1.380(9) .
C4 C3 1.367(8) .
C23 C22 1.504(10) .
C24 C25 1.447(16) .
C26 C27 1.449(16) .
N5 C27 1.135(14) .
C25 N4 1.121(13) .

loop_
_geom_torsion_atom_site_label_1
_geom_torsion_atom_site_label_2
_geom_torsion_atom_site_label_3
_geom_torsion_atom_site_label_4
_geom_torsion
_geom_torsion_site_symmetry_1
_geom_torsion_site_symmetry_4
Ho1 Cu3 O6 Ho1 180.0 3_675 .
Ho1 Cu3 O6 Cu1 -106.7(2) . .
Ho1 Cu3 O6 Cu1 73.3(2) 3_675 .
Ho1 Cu3 O7 Ho1 180.0 3_675 .
Ho1 Cu3 O7 Cu2 -105.2(3) . .
Ho1 Cu3 O7 Cu2 74.8(3) 3_675 .
Ho1 Cu2 O7 Cu3 106.0(2) . .
Ho1 Cu2 O3 Cu1 32.7(3) . 3_675
Ho1 Cu2 O3 C10 159.0(3) . .
Ho1 Cu2 N2 C11 172.7(3) . .
Ho1 Cu2 N2 C12 48.2(5) . .
Ho1 Cu2 O4 C18 -139.0(5) . .
Ho1 Cu2 O10 C22 42.6(6) . .
Ho1 Cu1 O6 Cu3 106.5(3) . .
Ho1 Cu1 O2 C2 141.5(5) . .
Ho1 Cu1 O8 C20 -0.6(5) . .
Ho1 Cu1 N1 C9 -173.0(3) . .
Ho1 Cu1 N1 C8 -46.4(5) . .
Ho1 O4 C18 C17 16.7(7) . .
Ho1 O4 C18 C13 -166.0(4) . .
Ho1 O2 C2 C7 163.9(4) . .
Ho1 O2 C2 C3 -17.5(7) . .
Ho1 O5 C17 C18 -11.3(7) . .
Ho1 O5 C17 C16 169.0(5) . .
Ho1 O9 C20 O8 1.8(11) . .
Ho1 O9 C20 C21 -177.8(6) . .
Ho1 O11 C22 O10 -12.2(11) . .
Ho1 O11 C22 C23 167.7(5) . .
Ho1 O1 C3 C2 16.6(6) . .
Ho1 O1 C3 C4 -165.6(5) . .
Cu3 Ho1 Cu2 O7 -34.03(15) . .
Cu3 Ho1 Cu2 O3 -5.06(18) . .
Cu3 Ho1 Cu2 N2 156.36(19) . .
Cu3 Ho1 Cu2 O4 -173.25(15) . .
Cu3 Ho1 Cu2 O10 62.98(17) . .
Cu3 Ho1 Cu1 O6 -39.41(18) . .
Cu3 Ho1 Cu1 O3 -50.54(17) . 3_675
Cu3 Ho1 Cu1 O2 107.04(16) . .
Cu3 Ho1 Cu1 O8 -147.12(12) . .
Cu3 Ho1 Cu1 N1 136.88(19) . .
Cu3 Ho1 O6 Cu1 112.0(2) . .
Cu3 Ho1 O7 Cu2 122.2(2) . .
Cu3 Ho1 O4 Cu2 6.04(14) . .
Cu3 Ho1 O4 C18 146.4(4) . .
Cu3 Ho1 O2 Cu1 -57.04(12) . .
Cu3 Ho1 O2 C2 160.9(4) . .
Cu3 Ho1 O5 C17 -36.7(6) . .
Cu3 Ho1 O5 C19 142.7(6) . .
Cu3 Ho1 O9 C20 28.6(7) . .
Cu3 Ho1 O11 C22 -30.8(5) . .
Cu3 Ho1 O1 C1 118.3(5) . .
Cu3 Ho1 O1 C3 -62.2(4) . .
Cu2 Ho1 Cu3 Ho1 -58(100) . 3_675
Cu2 Ho1 Cu3 O6 25.70(17) . 3_675
Cu2 Ho1 Cu3 O6 -154.30(17) . .
Cu2 Ho1 Cu3 O7 34.76(16) . .
Cu2 Ho1 Cu3 O7 -145.24(16) . 3_675
Cu2 Ho1 Cu1 O6 -53.15(18) . .
Cu2 Ho1 Cu1 O3 -64.28(17) . 3_675
Cu2 Ho1 Cu1 O2 93.29(16) . .
Cu2 Ho1 Cu1 O8 -160.87(12) . .
Cu2 Ho1 Cu1 N1 123.14(19) . .
Cu2 Ho1 O6 Cu3 22.66(15) . .
Cu2 Ho1 O6 Cu1 134.67(14) . .
Cu2 Ho1 O7 Cu3 -122.2(2) . .
Cu2 Ho1 O4 C18 140.3(5) . .
Cu2 Ho1 O2 Cu1 -104.37(13) . .
Cu2 Ho1 O2 C2 113.6(4) . .
Cu2 Ho1 O5 C17 -0.3(4) . .
Cu2 Ho1 O5 C19 179.1(7) . .
Cu2 Ho1 O9 C20 115.9(6) . .
Cu2 Ho1 O11 C22 32.9(5) . .
Cu2 Ho1 O1 C1 52.2(5) . .
Cu2 Ho1 O1 C3 -128.2(4) . .
Cu2 O3 C10 C9 -91.7(4) . 3_675
Cu2 O3 C10 C11 31.2(5) . .
Cu2 N2 C11 C10 39.7(5) . .
Cu2 N2 C12 C13 -62.8(6) . .
Cu2 O4 C18 C17 147.4(4) . .
Cu2 O4 C18 C13 -35.3(7) . .
Cu2 O10 C22 O11 -34.7(10) . .
Cu2 O10 C22 C23 145.4(6) . .
Cu1 Ho1 Cu3 Ho1 135(100) . 3_675
Cu1 Ho1 Cu3 O6 39.45(17) . .
Cu1 Ho1 Cu3 O6 -140.55(17) . 3_675
Cu1 Ho1 Cu3 O7 -131.49(16) . .
Cu1 Ho1 Cu3 O7 48.51(16) . 3_675
Cu1 Ho1 Cu2 O7 -21.09(16) . .
Cu1 Ho1 Cu2 O3 7.88(18) . .
Cu1 Ho1 Cu2 N2 169.30(18) . .
Cu1 Ho1 Cu2 O4 -160.31(15) . .
Cu1 Ho1 Cu2 O10 75.93(17) . .
Cu1 Ho1 O6 Cu3 -112.0(2) . .
Cu1 Ho1 O7 Cu3 39.07(12) . .
Cu1 Ho1 O7 Cu2 161.26(14) . .
Cu1 Ho1 O4 Cu2 36.9(3) . .
Cu1 Ho1 O4 C18 177.3(3) . .
Cu1 Ho1 O2 C2 -142.0(5) . .
Cu1 Ho1 O5 C17 -176.9(3) . .
Cu1 Ho1 O5 C19 2.4(8) . .
Cu1 Ho1 O9 C20 -1.7(6) . .
Cu1 Ho1 O11 C22 -80.7(5) . .
Cu1 Ho1 O1 C1 173.7(5) . .
Cu1 Ho1 O1 C3 -6.8(4) . .
Cu1 O3 C10 C9 40.1(5) 3_675 3_675
Cu1 O3 C10 C11 163.0(4) 3_675 .
Cu1 O2 C2 C7 30.0(7) . .
Cu1 O2 C2 C3 -151.3(4) . .
Cu1 O8 C20 O9 -0.1(9) . .
Cu1 O8 C20 C21 179.5(6) . .
Cu1 N1 C9 C10 -35.5(5) . 3_675
Cu1 N1 C8 C7 60.8(6) . .
O6 Ho1 Cu3 Ho1 96(100) . 3_675
O6 Ho1 Cu3 O6 180.0 . 3_675
O6 Ho1 Cu3 O7 9.1(2) . 3_675
O6 Ho1 Cu3 O7 -170.9(2) . .
O6 Ho1 Cu2 O7 -48.43(18) . .
O6 Ho1 Cu2 O3 -19.5(2) . .
O6 Ho1 Cu2 N2 142.0(2) . .
O6 Ho1 Cu2 O4 172.35(18) . .
O6 Ho1 Cu2 O10 48.58(19) . .
O6 Ho1 Cu1 O3 -11.1(2) . 3_675
O6 Ho1 Cu1 O2 146.4(2) . .
O6 Ho1 Cu1 O8 -107.7(2) . .
O6 Ho1 Cu1 N1 176.3(3) . .
O6 Ho1 O7 Cu3 5.48(14) . .
O6 Ho1 O7 Cu2 127.68(18) . .
O6 Ho1 O4 Cu2 -10.0(2) . .
O6 Ho1 O4 C18 130.3(4) . .
O6 Ho1 O2 Cu1 -20.12(14) . .
O6 Ho1 O2 C2 -162.2(4) . .
O6 Ho1 O5 C17 -114.2(4) . .
O6 Ho1 O5 C19 65.2(8) . .
O6 Ho1 O9 C20 31.4(7) . .
O6 Ho1 O11 C22 -66.2(5) . .
O6 Ho1 O1 C1 161.6(5) . .
O6 Ho1 O1 C3 -18.9(5) . .
O6 Cu3 O6 Ho1 -100(100) 3_675 .
O6 Cu3 O6 Cu1 154(100) 3_675 .
O6 Cu3 O7 Ho1 173.76(16) 3_675 .
O6 Cu3 O7 Ho1 -6.24(16) . .
O6 Cu3 O7 Cu2 68.5(2) 3_675 .
O6 Cu3 O7 Cu2 -111.5(2) . .
O6 Cu1 O2 Ho1 22.52(16) . .
O6 Cu1 O2 C2 164.1(4) . .
O6 Cu1 O8 C20 -41.7(5) . .
O6 Cu1 N1 C9 -134(2) . .
O6 Cu1 N1 C8 -8(3) . .
O7 Ho1 Cu3 Ho1 -93(100) . 3_675
O7 Ho1 Cu3 O6 -9.1(2) . 3_675
O7 Ho1 Cu3 O6 170.9(2) . .
O7 Ho1 Cu3 O7 180.0 . 3_675
O7 Ho1 Cu2 O3 29.0(2) . .
O7 Ho1 Cu2 N2 -169.6(2) . .
O7 Ho1 Cu2 O4 -139.2(2) . .
O7 Ho1 Cu2 O10 97.0(2) . .
O7 Ho1 Cu1 O6 -65.6(2) . .
O7 Ho1 Cu1 O3 -76.78(19) . 3_675
O7 Ho1 Cu1 O2 80.80(19) . .
O7 Ho1 Cu1 O8 -173.36(15) . .
O7 Ho1 Cu1 N1 110.6(2) . .
O7 Ho1 O6 Cu3 -5.62(15) . .
O7 Ho1 O6 Cu1 106.39(19) . .
O7 Ho1 O4 Cu2 24.91(14) . .
O7 Ho1 O4 C18 165.2(4) . .
O7 Ho1 O2 Cu1 -93.45(16) . .
O7 Ho1 O2 C2 124.5(4) . .
O7 Ho1 O5 C17 15.1(5) . .
O7 Ho1 O5 C19 -165.5(6) . .
O7 Ho1 O9 C20 11.0(9) . .
O7 Ho1 O11 C22 3.0(5) . .
O7 Ho1 O1 C1 89.4(5) . .
O7 Ho1 O1 C3 -91.1(4) . .
O7 Cu3 O6 Ho1 6.35(16) . .
O7 Cu3 O6 Ho1 -173.65(16) 3_675 .
O7 Cu3 O6 Cu1 79.6(2) 3_675 .
O7 Cu3 O6 Cu1 -100.4(2) . .
O7 Cu3 O7 Ho1 -1.5(3) 3_675 .
O7 Cu3 O7 Cu2 -106.7(4) 3_675 .
O7 Cu2 O3 Cu1 53.0(2) . 3_675
O7 Cu2 O3 C10 179.4(3) . .
O7 Cu2 N2 C11 106.0(12) . .
O7 Cu2 N2 C12 -18.5(15) . .
O7 Cu2 O4 Ho1 -27.87(15) . .
O7 Cu2 O4 C18 -166.9(4) . .
O7 Cu2 O10 C22 87.6(6) . .
O3 Cu2 O7 Ho1 -162.00(14) . .
O3 Cu2 O7 Cu3 -56.0(2) . .
O3 Cu2 N2 C11 -18.9(4) . .
O3 Cu2 N2 C12 -143.4(4) . .
O3 Cu2 O4 Ho1 -125.9(9) . .
O3 Cu2 O4 C18 95.0(10) . .
O3 Cu2 O10 C22 -173.2(6) . .
O3 Cu1 O6 Ho1 172.69(16) 3_675 .
O3 Cu1 O6 Cu3 -80.8(2) 3_675 .
O3 Cu1 O2 Ho1 106.9(6) 3_675 .
O3 Cu1 O2 C2 -111.5(6) 3_675 .
O3 Cu1 O8 C20 -139.1(5) 3_675 .
O3 Cu1 N1 C9 11.8(4) 3_675 .
O3 Cu1 N1 C8 138.5(4) 3_675 .
O3 C10 C11 N2 -47.3(6) . .
N2 Cu2 O7 Ho1 73.9(13) . .
N2 Cu2 O7 Cu3 180(69) . .
N2 Cu2 O3 Cu1 -133.6(2) . 3_675
N2 Cu2 O3 C10 -7.3(4) . .
N2 Cu2 O4 Ho1 157.95(17) . .
N2 Cu2 O4 C18 18.9(4) . .
N2 Cu2 O10 C22 -88.1(6) . .
O4 Ho1 Cu3 Ho1 -63(100) . 3_675
O4 Ho1 Cu3 O6 21.7(2) . 3_675
O4 Ho1 Cu3 O6 -158.3(2) . .
O4 Ho1 Cu3 O7 -149.28(18) . 3_675
O4 Ho1 Cu3 O7 30.72(18) . .
O4 Ho1 Cu2 O7 139.2(2) . .
O4 Ho1 Cu2 O3 168.2(2) . .
O4 Ho1 Cu2 N2 -30.4(2) . .
O4 Ho1 Cu2 O10 -123.8(2) . .
O4 Ho1 Cu1 O6 -76.8(3) . .
O4 Ho1 Cu1 O3 -88.0(3) . 3_675
O4 Ho1 Cu1 O2 69.6(2) . .
O4 Ho1 Cu1 O8 175.5(2) . .
O4 Ho1 Cu1 N1 99.5(3) . .
O4 Ho1 O6 Cu3 28.6(2) . .
O4 Ho1 O6 Cu1 140.60(15) . .
O4 Ho1 O7 Cu3 -146.91(19) . .
O4 Ho1 O7 Cu2 -24.72(13) . .
O4 Ho1 O2 Cu1 -144.08(14) . .
O4 Ho1 O2 C2 73.9(4) . .
O4 Ho1 O5 C17 13.8(4) . .
O4 Ho1 O5 C19 -166.9(7) . .
O4 Ho1 O9 C20 -177.7(6) . .
O4 Ho1 O11 C22 69.6(5) . .
O4 Ho1 O1 C1 23.9(5) . .
O4 Ho1 O1 C3 -156.6(4) . .
O4 Cu2 O7 Ho1 27.19(15) . .
O4 Cu2 O7 Cu3 133.2(2) . .
O4 Cu2 O3 Cu1 149.7(8) . 3_675
O4 Cu2 O3 C10 -83.9(10) . .
O4 Cu2 N2 C11 152.1(4) . .
O4 Cu2 N2 C12 27.7(4) . .
O4 Cu2 O10 C22 6.7(6) . .
O4 C18 C13 C12 -0.4(9) . .
O4 C18 C13 C14 -178.6(5) . .
O2 Ho1 Cu3 Ho1 171(100) . 3_675
O2 Ho1 Cu3 O6 75.0(2) . .
O2 Ho1 Cu3 O6 -105.0(2) . 3_675
O2 Ho1 Cu3 O7 84.05(19) . 3_675
O2 Ho1 Cu3 O7 -95.95(19) . .
O2 Ho1 Cu2 O7 18.14(18) . .
O2 Ho1 Cu2 O3 47.1(2) . .
O2 Ho1 Cu2 N2 -151.5(2) . .
O2 Ho1 Cu2 O4 -121.07(19) . .
O2 Ho1 Cu2 O10 115.16(19) . .
O2 Ho1 Cu1 O6 -146.4(2) . .
O2 Ho1 Cu1 O3 -157.6(2) . 3_675
O2 Ho1 Cu1 O8 105.8(2) . .
O2 Ho1 Cu1 N1 29.8(2) . .
O2 Ho1 O6 Cu3 -91.66(18) . .
O2 Ho1 O6 Cu1 20.35(15) . .
O2 Ho1 O7 Cu3 74.65(15) . .
O2 Ho1 O7 Cu2 -163.16(17) . .
O2 Ho1 O4 Cu2 79.97(19) . .
O2 Ho1 O4 C18 -139.7(4) . .
O2 Ho1 O5 C17 133.4(4) . .
O2 Ho1 O5 C19 -47.3(7) . .
O2 Ho1 O9 C20 -36.1(7) . .
O2 Ho1 O11 C22 -72.7(6) . .
O2 Ho1 O1 C1 162.5(6) . .
O2 Ho1 O1 C3 -18.0(4) . .
O2 Cu1 O6 Ho1 -22.47(16) . .
O2 Cu1 O6 Cu3 84.1(2) . .
O2 Cu1 O8 C20 40.7(5) . .
O2 Cu1 N1 C9 -153.1(4) . .
O2 Cu1 N1 C8 -26.4(4) . .
O2 C2 C3 O1 -0.8(8) . .
O2 C2 C3 C4 -178.7(5) . .
O8 Cu1 O6 Ho1 71.10(18) . .
O8 Cu1 O6 Cu3 177.65(19) . .
O8 Cu1 O2 Ho1 -72.49(17) . .
O8 Cu1 O2 C2 69.0(4) . .
O8 Cu1 N1 C9 112.9(4) . .
O8 Cu1 N1 C8 -120.4(4) . .
O5 Ho1 Cu3 Ho1 -17(100) . 3_675
O5 Ho1 Cu3 O6 -112.9(3) . .
O5 Ho1 Cu3 O6 67.1(3) . 3_675
O5 Ho1 Cu3 O7 -103.9(3) . 3_675
O5 Ho1 Cu3 O7 76.1(3) . .
O5 Ho1 Cu2 O7 161.21(19) . .
O5 Ho1 Cu2 O3 -169.8(2) . .
O5 Ho1 Cu2 N2 -8.4(2) . .
O5 Ho1 Cu2 O4 22.00(19) . .
O5 Ho1 Cu2 O10 -101.8(2) . .
O5 Ho1 Cu1 O6 123.1(3) . .
O5 Ho1 Cu1 O3 112.0(2) . 3_675
O5 Ho1 Cu1 O2 -90.5(2) . .
O5 Ho1 Cu1 O8 15.4(2) . .
O5 Ho1 Cu1 N1 -60.6(3) . .
O5 Ho1 O6 Cu3 137.9(2) . .
O5 Ho1 O6 Cu1 -110.0(3) . .
O5 Ho1 O7 Cu3 -148.24(17) . .
O5 Ho1 O7 Cu2 -26.0(3) . .
O5 Ho1 O4 Cu2 -156.1(2) . .
O5 Ho1 O4 C18 -15.8(4) . .
O5 Ho1 O2 Cu1 127.05(17) . .
O5 Ho1 O2 C2 -15.0(4) . .
O5 Ho1 O9 C20 -172.6(7) . .
O5 Ho1 O11 C22 136.9(5) . .
O5 Ho1 O1 C1 -43.5(5) . .
O5 Ho1 O1 C3 136.0(4) . .
O5 C17 C18 O4 -2.3(8) . .
O5 C17 C18 C13 -179.6(5) . .
O5 C17 C16 C15 -178.9(6) . .
N1 Cu1 O6 Ho1 -41(3) . .
N1 Cu1 O6 Cu3 65(3) . .
N1 Cu1 O2 Ho1 -158.80(17) . .
N1 Cu1 O2 C2 -17.3(4) . .
N1 Cu1 O8 C20 134.5(5) . .
N1 C8 C7 C2 -54.6(8) . .
N1 C8 C7 C6 130.8(6) . .
O9 Ho1 Cu3 Ho1 101(100) . 3_675
O9 Ho1 Cu3 O6 4.9(2) . .
O9 Ho1 Cu3 O6 -175.1(2) . 3_675
O9 Ho1 Cu3 O7 -166.1(2) . .
O9 Ho1 Cu3 O7 13.9(2) . 3_675
O9 Ho1 Cu2 O7 -131.2(4) . .
O9 Ho1 Cu2 O3 -102.2(4) . .
O9 Ho1 Cu2 N2 59.2(4) . .
O9 Ho1 Cu2 O4 89.6(4) . .
O9 Ho1 Cu2 O10 -34.2(4) . .
O9 Ho1 Cu1 O6 108.5(2) . .
O9 Ho1 Cu1 O3 97.3(2) . 3_675
O9 Ho1 Cu1 O2 -105.1(2) . .
O9 Ho1 Cu1 O8 0.74(17) . .
O9 Ho1 Cu1 N1 -75.3(2) . .
O9 Ho1 O6 Cu3 -175.71(19) . .
O9 Ho1 O6 Cu1 -63.69(19) . .
O9 Ho1 O7 Cu3 27.1(4) . .
O9 Ho1 O7 Cu2 149.3(3) . .
O9 Ho1 O4 Cu2 -150.8(2) . .
O9 Ho1 O4 C18 -10.4(5) . .
O9 Ho1 O2 Cu1 66.28(17) . .
O9 Ho1 O2 C2 -75.8(4) . .
O9 Ho1 O5 C17 -162.6(4) . .
O9 Ho1 O5 C19 16.7(7) . .
O9 Ho1 O11 C22 -149.5(5) . .
O9 Ho1 O1 C1 -116.6(5) . .
O9 Ho1 O1 C3 63.0(4) . .
O11 Ho1 Cu3 Ho1 15(100) . 3_675
O11 Ho1 Cu3 O6 -80.7(2) . .
O11 Ho1 Cu3 O6 99.3(2) . 3_675
O11 Ho1 Cu3 O7 -71.6(2) . 3_675
O11 Ho1 Cu3 O7 108.4(2) . .
O11 Ho1 Cu2 O7 -123.60(19) . .
O11 Ho1 Cu2 O3 -94.6(2) . .
O11 Ho1 Cu2 N2 66.8(2) . .
O11 Ho1 Cu2 O4 97.19(19) . .
O11 Ho1 Cu2 O10 -26.6(2) . .
O11 Ho1 Cu1 O6 25.4(2) . .
O11 Ho1 Cu1 O3 14.3(2) . 3_675
O11 Ho1 Cu1 O2 171.9(2) . .
O11 Ho1 Cu1 O8 -82.29(18) . .
O11 Ho1 Cu1 N1 -158.3(2) . .
O11 Ho1 O6 Cu3 92.53(19) . .
O11 Ho1 O6 Cu1 -155.5(2) . .
O11 Ho1 O7 Cu3 -69.92(17) . .
O11 Ho1 O7 Cu2 52.27(17) . .
O11 Ho1 O4 Cu2 -73.19(17) . .
O11 Ho1 O4 C18 67.1(4) . .
O11 Ho1 O2 Cu1 -13.1(3) . .
O11 Ho1 O2 C2 -155.2(4) . .
O11 Ho1 O5 C17 -69.1(4) . .
O11 Ho1 O5 C19 110.2(7) . .
O11 Ho1 O9 C20 108.7(7) . .
O11 Ho1 O1 C1 -25.0(7) . .
O11 Ho1 O1 C3 154.5(4) . .
C17 C18 C13 C12 176.9(6) . .
C17 C18 C13 C14 -1.3(9) . .
O1 Ho1 Cu3 Ho1 -148(100) . 3_675
O1 Ho1 Cu3 O6 116.6(2) . .
O1 Ho1 Cu3 O6 -63.4(2) . 3_675
O1 Ho1 Cu3 O7 125.6(2) . 3_675
O1 Ho1 Cu3 O7 -54.4(2) . .
O1 Ho1 Cu2 O7 86.74(18) . .
O1 Ho1 Cu2 O3 115.7(2) . .
O1 Ho1 Cu2 N2 -82.9(2) . .
O1 Ho1 Cu2 O4 -52.48(18) . .
O1 Ho1 Cu2 O10 -176.25(19) . .
O1 Ho1 Cu1 O6 -164.2(2) . .
O1 Ho1 Cu1 O3 -175.3(2) . 3_675
O1 Ho1 Cu1 O2 -17.74(19) . .
O1 Ho1 Cu1 O8 88.10(16) . .
O1 Ho1 Cu1 N1 12.1(2) . .
O1 Ho1 O6 Cu3 -90.8(2) . .
O1 Ho1 O6 Cu1 21.2(3) . .
O1 Ho1 O7 Cu3 136.66(15) . .
O1 Ho1 O7 Cu2 -101.14(16) . .
O1 Ho1 O4 Cu2 128.92(17) . .
O1 Ho1 O4 C18 -90.7(4) . .
O1 Ho1 O2 Cu1 160.6(2) . .
O1 Ho1 O2 C2 18.5(4) . .
O1 Ho1 O5 C17 101.8(4) . .
O1 Ho1 O5 C19 -78.9(7) . .
O1 Ho1 O9 C20 -100.7(7) . .
O1 Ho1 O11 C22 118.9(5) . .
C18 C17 C16 C15 1.4(11) . .
C18 C13 C12 N2 52.8(8) . .
C18 C13 C14 C15 1.0(10) . .
C9 N1 C8 C7 -176.3(5) . .
C9 C10 C11 N2 74.0(6) 3_675 .
C8 N1 C9 C10 -162.8(5) . 3_675
C8 C7 C2 O2 5.8(9) . .
C8 C7 C2 C3 -172.9(6) . .
C8 C7 C6 C5 172.8(6) . .
C1 O1 C3 C2 -163.8(6) . .
C1 O1 C3 C4 14.0(9) . .
C7 C2 C3 O1 177.9(5) . .
C7 C2 C3 C4 0.1(9) . .
C11 N2 C12 C13 175.3(5) . .
C2 C7 C6 C5 -1.9(9) . .
O10 Cu2 O7 Ho1 -74.13(18) . .
O10 Cu2 O7 Cu3 31.8(2) . .
O10 Cu2 O3 Cu1 -30.7(2) . 3_675
O10 Cu2 O3 C10 95.6(4) . .
O10 Cu2 N2 C11 -106.7(4) . .
O10 Cu2 N2 C12 128.8(4) . .
O10 Cu2 O4 Ho1 54.5(2) . .
O10 Cu2 O4 C18 -84.5(4) . .
C5 C4 C3 O1 -179.5(6) . .
C5 C4 C3 C2 -1.9(10) . .
C4 C5 C6 C7 0.0(10) . .
C12 N2 C11 C10 165.8(5) . .
C12 C13 C14 C15 -177.2(7) . .
C6 C7 C2 O2 -179.5(5) . .
C6 C7 C2 C3 1.8(8) . .
C6 C5 C4 C3 1.9(10) . .
C16 C15 C14 C13 0.5(11) . .
C16 C17 C18 O4 177.5(6) . .
C16 C17 C18 C13 0.1(9) . .
C14 C15 C16 C17 -1.7(12) . .
C14 C13 C12 N2 -129.1(6) . .
C19 O5 C17 C18 169.3(7) . .
C19 O5 C17 C16 -10.4(10) . .
